data_1520931
loop_
_publ_author_name
'Chacon, C.'
'Isnard, O.'

_publ_section_title
;
 Structure of Nd~2~Fe~14-x~Si~x~BHy measured by neutron diffraction
;
_journal_issue 5
_journal_name_full 'Journal of Applied Physics'
_journal_page_first 2342
_journal_page_last 2348
_journal_paper_doi 10.1063/1.1286134
_journal_volume 88
_journal_year 2000
_chemical_formula_sum 'B Fe12.93 H2.73 Nd2 Si1.07'
_chemical_name_systematic 'Nd2 Fe12.93 Si1.07 B H2.73'
_space_group_IT_number 136
_symmetry_space_group_name_Hall '-P 4n 2n'
_symmetry_space_group_name_H-M 'P 42/m n m'
_cell_angle_alpha 90
_cell_angle_beta 90
_cell_angle_gamma 90
_cell_formula_units_Z 4
_cell_length_a 8.847
_cell_length_b 8.847
_cell_length_c 12.234
_cell_volume 957.548
_citation_journal_id_ASTM JAPIAU
_cod_data_source_file Chacon_JAPIAU_2000_1449.cif
_cod_data_source_block H2.73B1Fe12.93Nd2Si1.07
_cod_original_formula_sum 'H2.73 B1 Fe12.93 Nd2 Si1.07'
_cod_database_code 1520931

loop_
_symmetry_equiv_pos_as_xyz
x,y,z
-y+1/2,x+1/2,z+1/2
-x,-y,z
y+1/2,-x+1/2,z+1/2
x+1/2,-y+1/2,-z+1/2
y,x,-z
-x+1/2,y+1/2,-z+1/2
-y,-x,-z
-x,-y,-z
y-1/2,-x-1/2,-z-1/2
x,y,-z
-y-1/2,x-1/2,-z-1/2
-x-1/2,y-1/2,z-1/2
-y,-x,z
x-1/2,-y-1/2,z-1/2
y,x,z

loop_
_atom_site_label
_atom_site_type_symbol
_atom_site_fract_x
_atom_site_fract_y
_atom_site_fract_z
_atom_site_occupancy
_atom_site_U_iso_or_equiv
Fe1 Fe 0 0.5 0 0.55 0.0
Si1 Si 0 0.5 0 0.45 0.0
Si6 Si 0.464 0.138 0.3235 0.06 0.0
Fe3 Fe 0.4004 0.4004 0.2943 0.81 0.0
H2 H 0.4362 0.2943 0.5947 0.26 0.0
Nd1 Nd 0.2753 0.7247 0 1 0.0
H4 H 0.5 0.5 0.6235 0.05 0.0
Fe4 Fe 0.1823 0.1823 0.2539 1 0.0
B1 B 0.3735 0.3735 0 1 0.0
Fe5 Fe 0.7263 0.0672 0.3698 1 0.0
Fe2 Fe 0 0 0.3834 1 0.0
H3 H 0.4705 0.1766 0.5451 0.2 0.0
Fe6 Fe 0.464 0.138 0.3235 0.94 0.0
Si2 Si 0.4004 0.4004 0.2943 0.19 0.0
H1 H 0.3975 0.3975 0.569 0.42 0.0
Nd2 Nd 0.1447 0.1447 0 1 0.0
